data_4305729
loop_
_publ_author_name
'Diane A. Kanas'
'Stephen J. Geier'
'Christopher M. Vogels'
'Andreas Decken'
'Stephen A. Westcott'

_publ_contact_author_address
;Department of Chemistry
University of New Brunswick
Fredericton, NB
E3B 6E2
Canada
;
_publ_contact_author_email adecken@unb.ca
_publ_contact_author_fax '(506) 453-4981'
_publ_contact_author_name 'Andreas Decken'
_publ_contact_author_phone '(506) 453-4875'
_publ_section_title
;
Synthesis, Characterization, and Reactivity of Rhodium(I) Acetylacetonato
Complexes Containing Pyridinecarboxaldimine Ligands
;
_journal_name_full 'Inorganic Chemistry'
_journal_page_first 8727
_journal_page_last 8735
_journal_paper_doi 10.1021/ic800703n
_journal_volume 47
_journal_year 2008
_chemical_formula_moiety 'C19 H21 N2 O2 Rh'
_chemical_formula_sum 'C19 H21 N2 O2 Rh'
_chemical_formula_weight 412.29
_space_group_IT_number 14
_symmetry_cell_setting monoclinic
_symmetry_Int_Tables_number 14
_symmetry_space_group_name_Hall '-P 2yn'
_symmetry_space_group_name_H-M 'P 1 21/n 1'
_atom_sites_solution_hydrogens geom
_atom_sites_solution_primary direct
_atom_sites_solution_secondary difmap
_audit_creation_method SHELXL-97
_cell_angle_alpha 90.00
_cell_angle_beta 90.896(11)
_cell_angle_gamma 90.00
_cell_formula_units_Z 4
_cell_length_a 9.442(6)
_cell_length_b 7.753(5)
_cell_length_c 24.080(16)
_cell_measurement_reflns_used 6865
_cell_measurement_temperature 173(1)
_cell_measurement_theta_max 28.16
_cell_measurement_theta_min 2.76
_cell_volume 1763(2)
_computing_cell_refinement 'Bruker SMART'
_computing_data_collection 'Bruker SMART'
_computing_data_reduction 'Bruker SAINT'
_computing_molecular_graphics 'Bruker SHELXTL (Sheldrick, 2008)'
_computing_publication_material 'Bruker SHELXTL (Sheldrick, 2008)'
_computing_structure_refinement 'SHELXL-97 (Sheldrick, 2008)'
_computing_structure_solution 'SHELXS-97 (Sheldrick, 2008)'
_diffrn_ambient_temperature 173(1)
_diffrn_measured_fraction_theta_full 0.997
_diffrn_measured_fraction_theta_max 0.964
_diffrn_measurement_device_type 'Bruker AXS SMART1000/P4'
_diffrn_measurement_method 'phi and omega scans'
_diffrn_radiation_monochromator graphite
_diffrn_radiation_probe x-ray
_diffrn_radiation_type MoK\a
_diffrn_radiation_wavelength 0.71073
_diffrn_reflns_av_R_equivalents 0.0000
_diffrn_reflns_av_sigmaI/netI 0.0607
_diffrn_reflns_limit_h_max 10
_diffrn_reflns_limit_h_min -11
_diffrn_reflns_limit_k_max 9
_diffrn_reflns_limit_k_min -10
_diffrn_reflns_limit_l_max 31
_diffrn_reflns_limit_l_min -31
_diffrn_reflns_number 10923
_diffrn_reflns_theta_full 25.00
_diffrn_reflns_theta_max 27.48
_diffrn_reflns_theta_min 1.69
_diffrn_source 'fine-focus sealed tube'
_diffrn_source_type K760
_diffrn_standards_decay_% 0
_diffrn_standards_interval_count 0
_diffrn_standards_interval_time 0
_diffrn_standards_number 0
_exptl_absorpt_coefficient_mu 0.982
_exptl_absorpt_correction_T_max 0.9526
_exptl_absorpt_correction_T_min 0.6664
_exptl_absorpt_correction_type multi-scan
_exptl_absorpt_process_details 'SADABS (Sheldrick, 2004)'
_exptl_crystal_colour Black
_exptl_crystal_density_diffrn 1.554
_exptl_crystal_density_method 'not measured'
_exptl_crystal_description Plate
_exptl_crystal_F_000 840
_exptl_crystal_size_max 0.45
_exptl_crystal_size_mid 0.125
_exptl_crystal_size_min 0.05
_refine_diff_density_max 0.943
_refine_diff_density_min -0.920
_refine_diff_density_rms 0.150
_refine_ls_extinction_method none
_refine_ls_goodness_of_fit_ref 1.023
_refine_ls_hydrogen_treatment constr
_refine_ls_matrix_type full
_refine_ls_number_parameters 230
_refine_ls_number_reflns 10923
_refine_ls_number_restraints 0
_refine_ls_restrained_S_all 1.023
_refine_ls_R_factor_all 0.0517
_refine_ls_R_factor_gt 0.0426
_refine_ls_shift/su_max 0.001
_refine_ls_shift/su_mean 0.000
_refine_ls_structure_factor_coef Fsqd
_refine_ls_weighting_details 'calc w=1/[\s^2^(Fo^2^)+(0.0643P)^2^+0.0000P] where P=(Fo^2^+2Fc^2^)/3'
_refine_ls_weighting_scheme calc
_refine_ls_wR_factor_gt 0.1153
_refine_ls_wR_factor_ref 0.1172
_reflns_number_gt 9287
_reflns_number_total 10923
_reflns_threshold_expression 'I > 2\s(I)'
_cod_data_source_file ic800703n_si_001_2.cif
_cod_data_source_block sw060490
_cod_original_sg_symbol_Hall '-P 2yn '
_cod_original_sg_symbol_H-M 'P 21/n'
_cod_database_code 4305729

loop_
_symmetry_equiv_pos_as_xyz
'x, y, z'
'-x+1/2, y+1/2, -z+1/2'
'-x, -y, -z'
'x-1/2, -y-1/2, z-1/2'

loop_
_atom_site_label
_atom_site_type_symbol
_atom_site_fract_x
_atom_site_fract_y
_atom_site_fract_z
_atom_site_U_iso_or_equiv
_atom_site_adp_type
_atom_site_occupancy
_atom_site_symmetry_multiplicity
_atom_site_calc_flag
_atom_site_refinement_flags
_atom_site_disorder_assembly
_atom_site_disorder_group
Rh Rh 0.20923(3) 0.35505(4) 0.111687(11) 0.02076(15) Uani 1 1 d . . .
N1 N 0.3585(3) 0.2186(4) 0.07664(11) 0.0223(7) Uani 1 1 d . . .
N2 N 0.1095(3) 0.2834(4) 0.04255(11) 0.0216(7) Uani 1 1 d . . .
O1 O 0.3307(2) 0.4257(3) 0.17711(10) 0.0244(6) Uani 1 1 d . . .
O2 O 0.0396(2) 0.4795(3) 0.14131(9) 0.0244(6) Uani 1 1 d . . .
C1 C 0.3280(4) 0.1535(5) 0.02826(14) 0.0270(8) Uani 1 1 d . . .
H1 H 0.3942 0.0866 0.0082 0.032 Uiso 1 1 calc R . .
C2 C 0.1898(4) 0.1882(4) 0.00708(14) 0.0237(8) Uani 1 1 d . . .
C3 C 0.1341(4) 0.1307(5) -0.04330(14) 0.0315(9) Uani 1 1 d . . .
H3 H 0.1912 0.0648 -0.0675 0.038 Uiso 1 1 calc R . .
C4 C -0.0034(4) 0.1691(5) -0.05821(15) 0.0322(9) Uani 1 1 d . . .
H4 H -0.0426 0.1296 -0.0925 0.039 Uiso 1 1 calc R . .
C5 C -0.0829(4) 0.2657(5) -0.02249(15) 0.0322(9) Uani 1 1 d . . .
H5 H -0.1780 0.2942 -0.0321 0.039 Uiso 1 1 calc R . .
C6 C -0.0256(4) 0.3210(4) 0.02688(15) 0.0270(9) Uani 1 1 d . . .
H6 H -0.0823 0.3880 0.0510 0.032 Uiso 1 1 calc R . .
C7 C 0.4903(3) 0.1712(4) 0.10373(14) 0.0227(8) Uani 1 1 d . . .
C8 C 0.4968(4) 0.0125(5) 0.13107(15) 0.0269(8) Uani 1 1 d . . .
C9 C 0.6208(4) -0.0283(5) 0.15980(15) 0.0305(9) Uani 1 1 d . . .
H9 H 0.6290 -0.1367 0.1780 0.037 Uiso 1 1 calc R . .
C10 C 0.7320(4) 0.0859(5) 0.16228(16) 0.0349(10) Uani 1 1 d . . .
H10 H 0.8153 0.0571 0.1828 0.042 Uiso 1 1 calc R . .
C11 C 0.7233(4) 0.2410(5) 0.13528(15) 0.0320(9) Uani 1 1 d . . .
H11 H 0.8021 0.3171 0.1367 0.038 Uiso 1 1 calc R . .
C12 C 0.6020(4) 0.2898(5) 0.10591(16) 0.0275(9) Uani 1 1 d . . .
C13 C 0.3744(4) -0.1112(5) 0.12989(18) 0.0385(11) Uani 1 1 d . . .
H13A H 0.3708 -0.1706 0.0940 0.058 Uiso 1 1 calc R . .
H13B H 0.2860 -0.0476 0.1352 0.058 Uiso 1 1 calc R . .
H13C H 0.3867 -0.1962 0.1597 0.058 Uiso 1 1 calc R . .
C14 C 0.5915(4) 0.4608(5) 0.07674(18) 0.0422(11) Uani 1 1 d . . .
H14A H 0.6665 0.5375 0.0906 0.063 Uiso 1 1 calc R . .
H14B H 0.4989 0.5127 0.0839 0.063 Uiso 1 1 calc R . .
H14C H 0.6021 0.4437 0.0367 0.063 Uiso 1 1 calc R . .
C15 C 0.2891(4) 0.5203(5) 0.21687(14) 0.0238(8) Uani 1 1 d . . .
C16 C 0.1512(4) 0.5831(5) 0.22358(15) 0.0252(8) Uani 1 1 d . . .
H16 H 0.1341 0.6473 0.2564 0.030 Uiso 1 1 calc R . .
C17 C 0.0381(4) 0.5613(4) 0.18746(14) 0.0231(8) Uani 1 1 d . . .
C18 C 0.4018(4) 0.5637(5) 0.25925(16) 0.0358(10) Uani 1 1 d . . .
H18A H 0.4172 0.4646 0.2839 0.054 Uiso 1 1 calc R . .
H18B H 0.3716 0.6633 0.2811 0.054 Uiso 1 1 calc R . .
H18C H 0.4902 0.5913 0.2404 0.054 Uiso 1 1 calc R . .
C19 C -0.1027(4) 0.6417(5) 0.20063(15) 0.0333(9) Uani 1 1 d . . .
H19A H -0.1314 0.7195 0.1704 0.050 Uiso 1 1 calc R . .
H19B H -0.0943 0.7069 0.2354 0.050 Uiso 1 1 calc R . .
H19C H -0.1740 0.5508 0.2046 0.050 Uiso 1 1 calc R . .

loop_
_atom_site_aniso_label
_atom_site_aniso_U_11
_atom_site_aniso_U_22
_atom_site_aniso_U_33
_atom_site_aniso_U_23
_atom_site_aniso_U_13
_atom_site_aniso_U_12
Rh 0.01830(14) 0.02299(14) 0.0209(3) -0.00137(16) -0.00262(15) 0.00275(15)
N1 0.0171(15) 0.0249(15) 0.0248(16) -0.0012(14) -0.0007(13) 0.0024(13)
N2 0.0226(16) 0.0208(14) 0.0215(16) -0.0001(13) -0.0028(13) -0.0032(12)
O1 0.0188(13) 0.0280(13) 0.0262(14) -0.0042(11) -0.0064(11) 0.0018(10)
O2 0.0185(12) 0.0294(15) 0.0254(14) -0.0041(12) -0.0014(11) 0.0020(11)
C1 0.0269(18) 0.0287(18) 0.0254(19) -0.0054(19) 0.0019(15) 0.0055(18)
C2 0.0261(19) 0.021(2) 0.0238(19) 0.0006(15) 0.0003(16) -0.0022(14)
C3 0.037(2) 0.035(2) 0.0228(19) -0.005(2) 0.0034(17) 0.001(2)
C4 0.039(2) 0.036(2) 0.0216(19) -0.0001(18) -0.0097(17) -0.0129(19)
C5 0.027(2) 0.033(2) 0.036(2) 0.0060(19) -0.0123(19) -0.0074(17)
C6 0.0243(19) 0.027(2) 0.030(2) 0.0022(16) 0.0000(17) 0.0002(15)
C7 0.0186(17) 0.026(2) 0.0233(18) -0.0066(16) -0.0001(15) 0.0043(15)
C8 0.0233(19) 0.029(2) 0.028(2) -0.0025(17) 0.0017(16) 0.0053(16)
C9 0.027(2) 0.036(2) 0.028(2) 0.0017(18) -0.0021(17) 0.0095(17)
C10 0.023(2) 0.053(3) 0.028(2) -0.009(2) -0.0052(18) 0.0103(18)
C11 0.023(2) 0.042(2) 0.031(2) -0.011(2) 0.0043(18) -0.0042(18)
C12 0.0224(19) 0.035(2) 0.025(2) -0.0046(16) 0.0037(17) 0.0005(16)
C13 0.034(2) 0.031(3) 0.050(3) 0.0092(19) -0.004(2) -0.0004(17)
C14 0.033(2) 0.035(2) 0.059(3) 0.002(2) 0.002(2) -0.0076(19)
C15 0.0265(19) 0.0206(18) 0.0241(19) 0.0034(16) -0.0029(16) -0.0034(15)
C16 0.029(2) 0.0240(19) 0.0222(19) -0.0039(16) -0.0016(16) -0.0010(16)
C17 0.0244(19) 0.0203(18) 0.025(2) 0.0034(16) 0.0036(16) 0.0001(15)
C18 0.031(2) 0.043(2) 0.033(2) -0.009(2) -0.0112(18) -0.002(2)
C19 0.028(2) 0.037(2) 0.034(2) -0.003(2) 0.0018(17) 0.0096(19)

loop_
_atom_type_symbol
_atom_type_description
_atom_type_scat_dispersion_real
_atom_type_scat_dispersion_imag
_atom_type_scat_source
C C 0.0033 0.0016 'International Tables Vol C Tables 4.2.6.8 and 6.1.1.4'
H H 0.0000 0.0000 'International Tables Vol C Tables 4.2.6.8 and 6.1.1.4'
N N 0.0061 0.0033 'International Tables Vol C Tables 4.2.6.8 and 6.1.1.4'
O O 0.0106 0.0060 'International Tables Vol C Tables 4.2.6.8 and 6.1.1.4'
Rh Rh -1.1178 0.9187 'International Tables Vol C Tables 4.2.6.8 and 6.1.1.4'

loop_
_geom_angle_atom_site_label_1
_geom_angle_atom_site_label_2
_geom_angle_atom_site_label_3
_geom_angle
_geom_angle_site_symmetry_1
_geom_angle_site_symmetry_3
_geom_angle_publ_flag
N1 Rh N2 79.78(12) . . ?
N1 Rh O1 94.55(11) . . ?
N2 Rh O1 173.60(10) . . ?
N1 Rh O2 172.93(10) . . ?
N2 Rh O2 93.54(11) . . ?
O1 Rh O2 92.24(10) . . ?
C1 N1 C7 119.0(3) . . ?
C1 N1 Rh 116.4(2) . . ?
C7 N1 Rh 124.2(2) . . ?
C6 N2 C2 118.1(3) . . ?
C6 N2 Rh 127.3(2) . . ?
C2 N2 Rh 114.5(2) . . ?
C15 O1 Rh 124.6(2) . . ?
C17 O2 Rh 124.4(2) . . ?
N1 C1 C2 116.0(3) . . ?
N1 C1 H1 122.0 . . ?
C2 C1 H1 122.0 . . ?
N2 C2 C3 120.8(3) . . ?
N2 C2 C1 113.2(3) . . ?
C3 C2 C1 125.9(3) . . ?
C4 C3 C2 120.2(3) . . ?
C4 C3 H3 119.9 . . ?
C2 C3 H3 119.9 . . ?
C5 C4 C3 118.5(3) . . ?
C5 C4 H4 120.7 . . ?
C3 C4 H4 120.7 . . ?
C6 C5 C4 120.2(3) . . ?
C6 C5 H5 119.9 . . ?
C4 C5 H5 119.9 . . ?
N2 C6 C5 122.1(3) . . ?
N2 C6 H6 118.9 . . ?
C5 C6 H6 118.9 . . ?
C8 C7 C12 122.2(3) . . ?
C8 C7 N1 117.9(3) . . ?
C12 C7 N1 119.6(3) . . ?
C9 C8 C7 117.8(3) . . ?
C9 C8 C13 120.5(4) . . ?
C7 C8 C13 121.7(3) . . ?
C10 C9 C8 120.9(4) . . ?
C10 C9 H9 119.6 . . ?
C8 C9 H9 119.6 . . ?
C11 C10 C9 120.4(4) . . ?
C11 C10 H10 119.8 . . ?
C9 C10 H10 119.8 . . ?
C10 C11 C12 121.6(4) . . ?
C10 C11 H11 119.2 . . ?
C12 C11 H11 119.2 . . ?
C11 C12 C7 117.1(4) . . ?
C11 C12 C14 121.8(3) . . ?
C7 C12 C14 121.2(3) . . ?
C8 C13 H13A 109.5 . . ?
C8 C13 H13B 109.5 . . ?
H13A C13 H13B 109.5 . . ?
C8 C13 H13C 109.5 . . ?
H13A C13 H13C 109.5 . . ?
H13B C13 H13C 109.5 . . ?
C12 C14 H14A 109.5 . . ?
C12 C14 H14B 109.5 . . ?
H14A C14 H14B 109.5 . . ?
C12 C14 H14C 109.5 . . ?
H14A C14 H14C 109.5 . . ?
H14B C14 H14C 109.5 . . ?
O1 C15 C16 125.8(3) . . ?
O1 C15 C18 114.7(3) . . ?
C16 C15 C18 119.6(3) . . ?
C17 C16 C15 126.7(3) . . ?
C17 C16 H16 116.7 . . ?
C15 C16 H16 116.7 . . ?
O2 C17 C16 126.2(3) . . ?
O2 C17 C19 114.1(3) . . ?
C16 C17 C19 119.7(3) . . ?
C15 C18 H18A 109.5 . . ?
C15 C18 H18B 109.5 . . ?
H18A C18 H18B 109.5 . . ?
C15 C18 H18C 109.5 . . ?
H18A C18 H18C 109.5 . . ?
H18B C18 H18C 109.5 . . ?
C17 C19 H19A 109.5 . . ?
C17 C19 H19B 109.5 . . ?
H19A C19 H19B 109.5 . . ?
C17 C19 H19C 109.5 . . ?
H19A C19 H19C 109.5 . . ?
H19B C19 H19C 109.5 . . ?

loop_
_geom_bond_atom_site_label_1
_geom_bond_atom_site_label_2
_geom_bond_distance
_geom_bond_site_symmetry_2
_geom_bond_publ_flag
Rh N1 1.963(3) . ?
Rh N2 1.980(3) . ?
Rh O1 2.010(2) . ?
Rh O2 2.010(2) . ?
N1 C1 1.298(4) . ?
N1 C7 1.444(4) . ?
N2 C6 1.356(4) . ?
N2 C2 1.368(4) . ?
O1 C15 1.273(4) . ?
O2 C17 1.280(4) . ?
C1 C2 1.419(5) . ?
C1 H1 0.9500 . ?
C2 C3 1.388(5) . ?
C3 C4 1.375(5) . ?
C3 H3 0.9500 . ?
C4 C5 1.373(5) . ?
C4 H4 0.9500 . ?
C5 C6 1.367(5) . ?
C5 H5 0.9500 . ?
C6 H6 0.9500 . ?
C7 C8 1.396(5) . ?
C7 C12 1.400(5) . ?
C8 C9 1.387(5) . ?
C8 C13 1.502(5) . ?
C9 C10 1.374(5) . ?
C9 H9 0.9500 . ?
C10 C11 1.369(5) . ?
C10 H10 0.9500 . ?
C11 C12 1.389(5) . ?
C11 H11 0.9500 . ?
C12 C14 1.503(5) . ?
C13 H13A 0.9800 . ?
C13 H13B 0.9800 . ?
C13 H13C 0.9800 . ?
C14 H14A 0.9800 . ?
C14 H14B 0.9800 . ?
C14 H14C 0.9800 . ?
C15 C16 1.402(5) . ?
C15 C18 1.501(5) . ?
C16 C17 1.377(5) . ?
C16 H16 0.9500 . ?
C17 C19 1.507(5) . ?
C18 H18A 0.9800 . ?
C18 H18B 0.9800 . ?
C18 H18C 0.9800 . ?
C19 H19A 0.9800 . ?
C19 H19B 0.9800 . ?
C19 H19C 0.9800 . ?
